data_7702247
loop_
_publ_author_name
'Wang, Wen-Min'
'He, Li-Yuan'
'Wang, Xin-Xin'
'Shi, Ying'
'Wu, Zhi-Lei'
'Cui, Jian-Zhong'

_publ_section_title
;
 Linear-shaped Ln and Ln clusters constructed by a polydentate Schiff base
 ligand and a \b-diketone co-ligand: structures, fluorescence properties,
 magnetic refrigeration and single-molecule magnet behavior.
;
_journal_issue 44
_journal_name_full 'Dalton transactions (Cambridge, England : 2003)'
_journal_page_first 16744
_journal_page_last 16755
_journal_paper_doi 10.1039/c9dt03478a
_journal_volume 48
_journal_year 2019
_chemical_formula_moiety 'C62 H82 Dy4 N6 O24, 2(C H4 O)'
_chemical_formula_sum 'C64 H90 Dy4 N6 O26'
_chemical_formula_weight 2009.41
_space_group_crystal_system monoclinic
_space_group_IT_number 14
_space_group_name_Hall '-P 2yn'
_space_group_name_H-M_alt 'P 1 21/n 1'
_atom_sites_solution_hydrogens mixed
_atom_sites_solution_primary iterative
_audit_creation_date 2018-04-03
_audit_creation_method
;
Olex2 1.2
(compiled 2017.08.10 svn.r3458 for OlexSys, GUI svn.r5381)
;
_audit_update_record
;
2019-08-25 deposited with the CCDC.	2019-10-15 downloaded from the CCDC.
;
_cell_angle_alpha 90
_cell_angle_beta 99.366(2)
_cell_angle_gamma 90
_cell_formula_units_Z 2
_cell_length_a 14.8441(11)
_cell_length_b 15.0331(10)
_cell_length_c 17.0783(13)
_cell_measurement_reflns_used 9899
_cell_measurement_temperature 293(2)
_cell_measurement_theta_max 26.41
_cell_measurement_theta_min 2.42
_cell_volume 3760.3(5)
_computing_cell_refinement 'SAINT v8.37A (Bruker, 2015)'
_computing_data_reduction 'SAINT v8.37A (Bruker, 2015)'
_computing_molecular_graphics 'Olex2 (Dolomanov et al., 2009)'
_computing_publication_material 'Olex2 (Dolomanov et al., 2009)'
_computing_structure_refinement 'XL (Sheldrick, 2008)'
_computing_structure_solution
;
Superflip (Palatinus & Chapuis, 2007;Palatinus & van der Lee, 2008;
Palatinus et al., 2012)
;
_diffrn_ambient_temperature 293(2)
_diffrn_measured_fraction_theta_full 0.998
_diffrn_measured_fraction_theta_max 0.996
_diffrn_measurement_device_type 'Bruker APEX-II CCD'
_diffrn_measurement_method '\f and \w scans'
_diffrn_radiation_type MoK\a
_diffrn_radiation_wavelength 0.71073
_diffrn_reflns_av_R_equivalents 0.0890
_diffrn_reflns_av_unetI/netI 0.0525
_diffrn_reflns_Laue_measured_fraction_full 0.998
_diffrn_reflns_Laue_measured_fraction_max 0.996
_diffrn_reflns_limit_h_max 18
_diffrn_reflns_limit_h_min -18
_diffrn_reflns_limit_k_max 18
_diffrn_reflns_limit_k_min -18
_diffrn_reflns_limit_l_max 21
_diffrn_reflns_limit_l_min -21
_diffrn_reflns_number 50379
_diffrn_reflns_point_group_measured_fraction_full 0.998
_diffrn_reflns_point_group_measured_fraction_max 0.996
_diffrn_reflns_theta_full 25.242
_diffrn_reflns_theta_max 26.414
_diffrn_reflns_theta_min 2.164
_diffrn_standards_number 0
_exptl_absorpt_coefficient_mu 4.008
_exptl_absorpt_correction_T_max 0.7454
_exptl_absorpt_correction_T_min 0.6846
_exptl_absorpt_correction_type multi-scan
_exptl_absorpt_process_details
;
SADABS-2016/2 (Bruker,2016/2) was used for absorption correction.
wR2(int) was 0.0831 before and 0.0639 after correction.
The Ratio of minimum to maximum transmission is 0.9184.
The \l/2 correction factor is Not present.
;
_exptl_crystal_colour colorless
_exptl_crystal_density_diffrn 1.775
_exptl_crystal_description block
_exptl_crystal_F_000 1976
_exptl_crystal_size_max 0.26
_exptl_crystal_size_mid 0.16
_exptl_crystal_size_min 0.11
_refine_diff_density_max 2.164
_refine_diff_density_min -1.950
_refine_diff_density_rms 0.190
_refine_ls_extinction_method none
_refine_ls_goodness_of_fit_ref 1.078
_refine_ls_hydrogen_treatment mixed
_refine_ls_matrix_type full
_refine_ls_number_parameters 471
_refine_ls_number_reflns 7707
_refine_ls_number_restraints 18
_refine_ls_restrained_S_all 1.089
_refine_ls_R_factor_all 0.0815
_refine_ls_R_factor_gt 0.0463
_refine_ls_shift/su_max 0.002
_refine_ls_shift/su_mean 0.000
_refine_ls_structure_factor_coef Fsqd
_refine_ls_weighting_details 'w=1/[\s^2^(Fo^2^)+(0.0620P)^2^+10.3780P] where P=(Fo^2^+2Fc^2^)/3'
_refine_ls_weighting_scheme calc
_refine_ls_wR_factor_gt 0.1072
_refine_ls_wR_factor_ref 0.1269
_reflns_Friedel_coverage 0.000
_reflns_number_gt 5427
_reflns_number_total 7707
_reflns_threshold_expression 'I > 2\s(I)'
_cod_data_source_file c9dt03478a2.cif
_cod_data_source_block 6
_cod_database_code 7702247
_shelx_shelxl_version_number 2016/6
_shelx_space_group_comment
;
The symmetry employed for this shelxl refinement is uniquely defined
by the following loop, which should always be used as a source of
symmetry information in preference to the above space-group names.
They are only intended as comments.
;
_shelx_estimated_absorpt_t_max 0.667
_shelx_estimated_absorpt_t_min 0.422
_olex2_refinement_description
;
1. Fixed Uiso
 At 1.2 times of:
  All C(H) groups
 At 1.5 times of:
  All C(H,H,H) groups, All O(H) groups
2. Restrained distances
 O10-H
 0.85 with sigma of 0.01
 O11-HA
 0.85 with sigma of 0.01
 O12-HB
 0.85 with sigma of 0.01
 H13-H32B
 2.2 with sigma of 0.02
 H13-O7
 1.9 with sigma of 0.02
 H13-H32C
 2.2 with sigma of 0.02
 C29-H
 1.911813 with sigma of 0.02
 Dy2-H
 2.962091 with sigma of 0.02
 C30-HA
 1.902807 with sigma of 0.02
 Dy1-HA
 3.083618 with sigma of 0.02
 C31-HB
 1.887822 with sigma of 0.02
 Dy1-HB
 3.072461 with sigma of 0.02
3. Uiso/Uaniso restraints and constraints
Uanis(O13) \\sim Ueq: with sigma of 0.01 and sigma for terminal atoms of 0.02
4.a Aromatic/amide H refined with riding coordinates:
 C4(HX), C12(H1AA), C11(H2AA), C2(H6AA), C13(H7AA), C21(H8AA), C16(H9AA),
 C10(H0BA), C7(H1BA), C3(H2BA), C26(H3BA)
4.b Idealised Me refined as rotating group:
 C18(HC,HD,HE), C14(HF,HG,HH), C23(HI,HJ,HK), C24(HL,HM,HN), C28(HO,HP,HQ),
 C31(HR,HS,HT), C30(HU,HV,HW), C19(HY,HZ,H0AA), C29(H3AA,H4AA,H5AA), C32(H32A,
 H32B,H32C)
4.c Idealised tetrahedral OH refined as rotating group:
 O13(H13)
;
_olex2_submission_special_instructions 'No special instructions were received'

loop_
_space_group_symop_operation_xyz
'x, y, z'
'-x+1/2, y+1/2, -z+1/2'
'-x, -y, -z'
'x-1/2, -y-1/2, z-1/2'

loop_
_atom_site_label
_atom_site_type_symbol
_atom_site_fract_x
_atom_site_fract_y
_atom_site_fract_z
_atom_site_U_iso_or_equiv
_atom_site_adp_type
_atom_site_occupancy
_atom_site_site_symmetry_order
_atom_site_calc_flag
_atom_site_refinement_flags_posn
_atom_site_refinement_flags_adp
Dy1 Dy 0.04701(2) 0.39088(2) 0.05003(2) 0.03197(12) Uani 1 1 d D .
Dy2 Dy 0.00507(2) 0.28443(3) 0.24978(2) 0.03337(12) Uani 1 1 d D .
O3 O -0.0081(3) 0.2668(3) 0.1131(3) 0.0331(12) Uani 1 1 d . .
O1 O -0.0445(4) 0.5835(3) -0.1870(3) 0.0350(12) Uani 1 1 d . .
O7 O 0.1272(4) 0.3276(4) 0.3506(3) 0.0374(12) Uani 1 1 d D .
O8 O -0.1516(3) 0.2659(4) 0.2115(3) 0.0393(13) Uani 1 1 d . .
O4 O 0.1482(3) 0.4082(4) -0.0431(3) 0.0373(13) Uani 1 1 d . .
O10 O 0.1484(3) 0.2255(4) 0.2182(3) 0.0438(14) Uani 1 1 d D .
H H 0.159(3) 0.232(6) 0.1710(15) 0.066 Uiso 1 1 d DR .
O9 O -0.0637(4) 0.3808(4) 0.3248(3) 0.0420(14) Uani 1 1 d . .
O6 O -0.0040(4) 0.1956(4) 0.3579(3) 0.0465(15) Uani 1 1 d . .
O11 O 0.2028(4) 0.4445(4) 0.1233(3) 0.0461(15) Uani 1 1 d D .
HA H 0.2077(15) 0.452(5) 0.1737(10) 0.069 Uiso 1 1 d DR .
O5 O 0.1567(3) 0.2696(4) 0.0633(3) 0.0384(13) Uani 1 1 d . .
O2 O -0.0286(3) 0.4575(3) -0.0709(3) 0.0320(11) Uani 1 1 d . .
O12 O -0.1169(3) 0.4154(4) 0.0637(3) 0.0377(13) Uani 1 1 d D .
HB H -0.1353(14) 0.4683(15) 0.073(4) 0.057 Uiso 1 1 d DR .
N1 N -0.0232(4) 0.2705(4) -0.0383(4) 0.0344(15) Uani 1 1 d . .
N3 N -0.0254(4) 0.1213(4) 0.1980(4) 0.0338(15) Uani 1 1 d . .
N2 N -0.0377(4) 0.1863(4) -0.0042(4) 0.0361(15) Uani 1 1 d . .
C18 C 0.2358(6) 0.1411(7) 0.0362(6) 0.058(3) Uani 1 1 d . .
HC H 0.283298 0.145680 0.081449 0.087 Uiso 1 1 calc GR .
HD H 0.260220 0.115374 -0.007388 0.087 Uiso 1 1 calc GR .
HE H 0.187641 0.104073 0.049076 0.087 Uiso 1 1 calc GR .
C14 C 0.2214(7) 0.3926(8) -0.1552(5) 0.065(3) Uani 1 1 d . .
HF H 0.168302 0.402654 -0.194461 0.097 Uiso 1 1 calc GR .
HG H 0.261151 0.351212 -0.175383 0.097 Uiso 1 1 calc GR .
HH H 0.252910 0.447834 -0.142749 0.097 Uiso 1 1 calc GR .
C8 C -0.0275(5) 0.1933(5) 0.0726(4) 0.0299(16) Uani 1 1 d . .
C23 C 0.2174(6) 0.3707(5) 0.4720(5) 0.043(2) Uani 1 1 d . .
HI H 0.273803 0.346685 0.460603 0.064 Uiso 1 1 calc GR .
HJ H 0.216062 0.366098 0.527814 0.064 Uiso 1 1 calc GR .
HK H 0.212635 0.432115 0.456333 0.064 Uiso 1 1 calc GR .
C9 C -0.0390(5) 0.1119(5) 0.1191(5) 0.0327(17) Uani 1 1 d . .
C24 C -0.3126(6) 0.2742(7) 0.1817(6) 0.056(3) Uani 1 1 d . .
HL H -0.335853 0.315741 0.140717 0.085 Uiso 1 1 calc GR .
HM H -0.354761 0.269160 0.218552 0.085 Uiso 1 1 calc GR .
HN H -0.304906 0.217090 0.158543 0.085 Uiso 1 1 calc GR .
C28 C -0.1497(7) 0.4925(6) 0.3750(6) 0.058(3) Uani 1 1 d . .
HO H -0.119149 0.479309 0.427674 0.086 Uiso 1 1 calc GR .
HP H -0.212900 0.504758 0.376203 0.086 Uiso 1 1 calc GR .
HQ H -0.121820 0.543457 0.354962 0.086 Uiso 1 1 calc GR .
C5 C -0.0367(5) 0.3399(5) -0.1686(4) 0.0330(17) Uani 1 1 d . .
C31 C -0.1943(6) 0.3713(6) 0.0206(6) 0.052(2) Uani 1 1 d D .
HR H -0.197886 0.383453 -0.035025 0.077 Uiso 1 1 calc GR .
HS H -0.248695 0.392416 0.038195 0.077 Uiso 1 1 calc GR .
HT H -0.188547 0.308395 0.029516 0.077 Uiso 1 1 calc GR .
C20 C 0.0189(6) 0.2066(6) 0.4326(5) 0.044(2) Uani 1 1 d . .
C22 C 0.1382(5) 0.3192(5) 0.4264(4) 0.0339(17) Uani 1 1 d . .
C30 C 0.2936(6) 0.4331(7) 0.1060(5) 0.054(2) Uani 1 1 d D .
HU H 0.296674 0.456195 0.054119 0.080 Uiso 1 1 calc GR .
HV H 0.308769 0.370973 0.107705 0.080 Uiso 1 1 calc GR .
HW H 0.336109 0.464499 0.144720 0.080 Uiso 1 1 calc GR .
C4 C -0.0420(5) 0.3167(6) -0.2500(5) 0.0383(19) Uani 1 1 d . .
HX H -0.041295 0.257055 -0.264332 0.046 Uiso 1 1 calc R .
C19 C -0.0302(7) 0.1499(8) 0.4841(7) 0.074(3) Uani 1 1 d . .
HY H -0.094773 0.153308 0.465785 0.111 Uiso 1 1 calc GR .
HZ H -0.016898 0.170602 0.537907 0.111 Uiso 1 1 calc GR .
H0AA H -0.010404 0.089288 0.481626 0.111 Uiso 1 1 calc GR .
C12 C -0.0525(5) -0.0347(5) 0.2089(5) 0.041(2) Uani 1 1 d . .
H1AA H -0.056158 -0.083763 0.241392 0.049 Uiso 1 1 calc R .
C1 C -0.0430(5) 0.4964(6) -0.2073(4) 0.0361(19) Uani 1 1 d . .
C15 C 0.1924(5) 0.3547(6) -0.0804(5) 0.042(2) Uani 1 1 d . .
C11 C -0.0671(5) -0.0443(6) 0.1279(5) 0.041(2) Uani 1 1 d . .
H2AA H -0.080363 -0.099648 0.104560 0.050 Uiso 1 1 calc R .
C29 C 0.2280(7) 0.1897(8) 0.2673(6) 0.071(3) Uani 1 1 d D .
H3AA H 0.250857 0.140402 0.240682 0.106 Uiso 1 1 calc GR .
H4AA H 0.212088 0.169885 0.316727 0.106 Uiso 1 1 calc GR .
H5AA H 0.274098 0.234893 0.277295 0.106 Uiso 1 1 calc GR .
C2 C -0.0508(5) 0.4699(6) -0.2867(5) 0.042(2) Uani 1 1 d . .
H6AA H -0.057857 0.512775 -0.326408 0.050 Uiso 1 1 calc R .
C13 C -0.0323(6) 0.0479(6) 0.2418(6) 0.047(2) Uani 1 1 d . .
H7AA H -0.023070 0.053355 0.296779 0.057 Uiso 1 1 calc R .
C21 C 0.0852(6) 0.2666(6) 0.4667(5) 0.044(2) Uani 1 1 d . .
H8AA H 0.094705 0.271504 0.521699 0.052 Uiso 1 1 calc R .
C16 C 0.2145(6) 0.2683(6) -0.0575(5) 0.046(2) Uani 1 1 d . .
H9AA H 0.241403 0.232692 -0.091726 0.055 Uiso 1 1 calc R .
C10 C -0.0615(5) 0.0299(6) 0.0822(5) 0.041(2) Uani 1 1 d . .
H0BA H -0.072628 0.025867 0.027115 0.049 Uiso 1 1 calc R .
C17 C 0.1991(5) 0.2316(6) 0.0134(5) 0.041(2) Uani 1 1 d . .
C7 C -0.0393(5) 0.2674(5) -0.1149(4) 0.0348(18) Uani 1 1 d . .
H1BA H -0.054309 0.211953 -0.137601 0.042 Uiso 1 1 calc R .
C3 C -0.0483(5) 0.3806(6) -0.3071(5) 0.041(2) Uani 1 1 d . .
H2BA H -0.050831 0.364378 -0.359985 0.049 Uiso 1 1 calc R .
C26 C -0.2212(6) 0.3813(6) 0.2737(5) 0.047(2) Uani 1 1 d . .
H3BA H -0.275963 0.410930 0.274582 0.056 Uiso 1 1 calc R .
C6 C -0.0347(5) 0.4301(5) -0.1463(4) 0.0316(17) Uani 1 1 d . .
C25 C -0.2212(5) 0.3067(6) 0.2250(5) 0.0403(19) Uani 1 1 d . .
C27 C -0.1421(6) 0.4133(6) 0.3214(5) 0.045(2) Uani 1 1 d . .
O13 O 0.2551(6) 0.4150(8) 0.2806(4) 0.120(4) Uani 1 1 d . U
H13 H 0.220881 0.396854 0.310245 0.180 Uiso 1 1 calc DGR .
C32 C 0.3160(8) 0.4670(8) 0.3196(6) 0.084(4) Uani 1 1 d . .
H32A H 0.357198 0.486706 0.285358 0.126 Uiso 1 1 calc GR .
H32B H 0.349420 0.435264 0.363825 0.126 Uiso 1 1 calc DGR .
H32C H 0.286440 0.517533 0.338653 0.126 Uiso 1 1 calc DGR .

loop_
_atom_site_aniso_label
_atom_site_aniso_U_11
_atom_site_aniso_U_22
_atom_site_aniso_U_33
_atom_site_aniso_U_23
_atom_site_aniso_U_13
_atom_site_aniso_U_12
Dy1 0.02559(19) 0.0470(2) 0.02497(19) -0.01404(16) 0.00907(14) -0.01034(15)
Dy2 0.0267(2) 0.0469(2) 0.0281(2) -0.01171(16) 0.00930(15) -0.01044(15)
O3 0.027(3) 0.043(3) 0.030(3) -0.016(2) 0.009(2) -0.013(2)
O1 0.038(3) 0.047(3) 0.022(3) -0.016(2) 0.010(2) -0.019(2)
O7 0.035(3) 0.048(3) 0.029(3) -0.010(2) 0.005(2) -0.008(2)
O8 0.026(3) 0.053(3) 0.040(3) -0.017(3) 0.012(2) -0.004(2)
O4 0.025(3) 0.059(4) 0.028(3) -0.011(2) 0.007(2) -0.010(2)
O10 0.022(3) 0.075(4) 0.033(3) -0.007(3) 0.001(2) 0.002(3)
O9 0.038(3) 0.054(4) 0.037(3) -0.018(3) 0.017(3) -0.008(3)
O6 0.056(4) 0.051(4) 0.035(3) -0.005(3) 0.014(3) -0.019(3)
O11 0.029(3) 0.077(4) 0.034(3) -0.017(3) 0.011(2) -0.016(3)
O5 0.025(3) 0.056(4) 0.035(3) -0.018(3) 0.007(2) -0.005(2)
O2 0.024(3) 0.046(3) 0.027(3) -0.014(2) 0.007(2) -0.010(2)
O12 0.029(3) 0.049(3) 0.038(3) -0.020(3) 0.016(2) -0.016(2)
N1 0.025(3) 0.049(4) 0.029(3) -0.017(3) 0.003(3) -0.010(3)
N3 0.022(3) 0.041(4) 0.040(4) -0.007(3) 0.009(3) 0.002(3)
N2 0.028(3) 0.042(4) 0.040(4) -0.011(3) 0.008(3) -0.002(3)
C18 0.045(5) 0.073(7) 0.055(6) -0.015(5) 0.005(5) 0.008(5)
C14 0.060(6) 0.106(9) 0.033(5) -0.005(5) 0.023(5) 0.010(6)
C8 0.018(3) 0.042(4) 0.029(4) -0.010(3) 0.001(3) 0.002(3)
C23 0.052(5) 0.039(5) 0.035(4) -0.009(4) 0.003(4) -0.004(4)
C9 0.017(3) 0.043(4) 0.038(4) -0.011(3) 0.003(3) 0.000(3)
C24 0.028(4) 0.076(7) 0.066(6) -0.026(5) 0.008(4) -0.002(4)
C28 0.054(6) 0.057(6) 0.071(7) -0.027(5) 0.037(5) -0.015(5)
C5 0.019(4) 0.048(5) 0.031(4) -0.017(4) 0.003(3) -0.007(3)
C31 0.030(5) 0.067(6) 0.059(6) -0.021(5) 0.013(4) -0.010(4)
C20 0.037(5) 0.056(6) 0.041(5) 0.002(4) 0.011(4) -0.004(4)
C22 0.036(4) 0.040(4) 0.025(4) -0.012(3) 0.003(3) -0.007(3)
C30 0.032(5) 0.088(7) 0.042(5) -0.020(5) 0.009(4) -0.014(5)
C4 0.035(4) 0.049(5) 0.032(4) -0.018(4) 0.007(3) -0.015(4)
C19 0.057(7) 0.098(9) 0.068(7) -0.008(6) 0.018(6) -0.035(6)
C12 0.029(4) 0.038(5) 0.053(5) 0.003(4) -0.005(4) 0.002(3)
C1 0.024(4) 0.060(5) 0.027(4) -0.022(4) 0.010(3) -0.022(4)
C15 0.030(4) 0.069(6) 0.030(4) -0.014(4) 0.007(3) -0.004(4)
C11 0.029(4) 0.039(5) 0.054(5) -0.012(4) 0.002(4) 0.005(3)
C29 0.043(6) 0.112(9) 0.055(6) -0.028(6) 0.000(5) 0.019(6)
C2 0.035(4) 0.060(6) 0.030(4) -0.013(4) 0.008(4) -0.018(4)
C13 0.034(5) 0.054(6) 0.054(6) -0.004(4) 0.006(4) -0.002(4)
C21 0.042(5) 0.061(6) 0.026(4) -0.003(4) 0.002(4) -0.006(4)
C16 0.031(4) 0.069(6) 0.040(5) -0.024(4) 0.008(4) 0.002(4)
C10 0.032(4) 0.051(5) 0.039(5) -0.017(4) 0.004(4) 0.001(4)
C17 0.024(4) 0.061(6) 0.038(5) -0.022(4) 0.004(3) -0.002(4)
C7 0.025(4) 0.043(5) 0.034(4) -0.018(4) 0.000(3) 0.002(3)
C3 0.039(5) 0.058(5) 0.028(4) -0.025(4) 0.014(3) -0.013(4)
C26 0.038(5) 0.058(6) 0.051(5) -0.012(4) 0.027(4) -0.008(4)
C6 0.018(3) 0.050(5) 0.027(4) -0.015(3) 0.004(3) -0.006(3)
C25 0.029(4) 0.053(5) 0.041(5) -0.006(4) 0.014(4) -0.006(4)
C27 0.048(5) 0.054(5) 0.039(5) -0.007(4) 0.025(4) -0.012(4)
O13 0.084(6) 0.235(10) 0.038(4) 0.002(5) 0.006(4) -0.105(7)
C32 0.068(8) 0.112(10) 0.060(7) 0.023(7) -0.028(6) -0.047(7)

loop_
_atom_type_symbol
_atom_type_description
_atom_type_scat_dispersion_real
_atom_type_scat_dispersion_imag
_atom_type_scat_source
C C 0.0033 0.0016 'International Tables Vol C Tables 4.2.6.8 and 6.1.1.4'
H H 0.0000 0.0000 'International Tables Vol C Tables 4.2.6.8 and 6.1.1.4'
Dy Dy -0.1892 4.4098 'International Tables Vol C Tables 4.2.6.8 and 6.1.1.4'
N N 0.0061 0.0033 'International Tables Vol C Tables 4.2.6.8 and 6.1.1.4'
O O 0.0106 0.0060 'International Tables Vol C Tables 4.2.6.8 and 6.1.1.4'

loop_
_geom_angle_atom_site_label_1
_geom_angle_atom_site_label_2
_geom_angle_atom_site_label_3
_geom_angle
_geom_angle_site_symmetry_1
_geom_angle_site_symmetry_3
Dy1 Dy1 Dy2 129.634(15) 3_565 .
O3 Dy1 Dy1 138.26(12) . 3_565
O3 Dy1 Dy2 33.25(11) . .
O3 Dy1 O1 67.53(16) . 3_565
O3 Dy1 O4 134.04(18) . .
O3 Dy1 O11 112.06(18) . .
O3 Dy1 O5 69.03(18) . .
O3 Dy1 O2 124.90(16) . .
O3 Dy1 O12 70.21(18) . .
O3 Dy1 N1 63.81(19) . .
O1 Dy1 Dy1 103.64(14) 3_565 3_565
O1 Dy1 Dy2 34.64(12) 3_565 .
O1 Dy1 O11 68.13(17) 3_565 .
O1 Dy1 O5 98.47(18) 3_565 .
O1 Dy1 O2 134.30(18) 3_565 .
O1 Dy1 O12 73.38(18) 3_565 .
O1 Dy1 N1 130.25(19) 3_565 .
O4 Dy1 Dy1 80.36(14) . 3_565
O4 Dy1 Dy2 146.93(14) . .
O4 Dy1 O1 139.00(17) . 3_565
O4 Dy1 O11 71.00(17) . .
O4 Dy1 O5 69.95(19) . .
O4 Dy1 O2 68.69(17) . .
O4 Dy1 O12 140.84(19) . .
O4 Dy1 N1 85.49(19) . .
O11 Dy1 Dy1 100.42(15) . 3_565
O11 Dy1 Dy2 87.84(13) . .
O5 Dy1 Dy1 150.29(13) . 3_565
O5 Dy1 Dy2 79.11(13) . .
O5 Dy1 O11 69.75(19) . .
O5 Dy1 O12 138.33(18) . .
O5 Dy1 N1 73.62(19) . .
O2 Dy1 Dy1 34.86(11) . 3_565
O2 Dy1 Dy1 36.12(12) 3_565 3_565
O2 Dy1 Dy2 143.34(11) . .
O2 Dy1 Dy2 103.16(12) 3_565 .
O2 Dy1 O3 130.10(17) 3_565 .
O2 Dy1 O1 70.72(18) 3_565 3_565
O2 Dy1 O4 95.61(18) 3_565 .
O2 Dy1 O11 123.00(18) . .
O2 Dy1 O11 74.77(19) 3_565 .
O2 Dy1 O5 144.37(17) 3_565 .
O2 Dy1 O5 127.22(17) . .
O2 Dy1 O2 70.98(18) 3_565 .
O2 Dy1 O12 72.19(17) . .
O2 Dy1 O12 72.69(16) 3_565 .
O2 Dy1 N1 139.5(2) 3_565 .
O2 Dy1 N1 71.87(19) . .
O12 Dy1 Dy1 68.24(13) . 3_565
O12 Dy1 Dy2 71.61(13) . .
O12 Dy1 O11 135.82(17) . .
N1 Dy1 Dy1 105.41(16) . 3_565
N1 Dy1 Dy2 96.99(15) . .
N1 Dy1 O11 141.4(2) . .
N1 Dy1 O12 81.12(18) . .
O3 Dy2 Dy1 33.90(12) . .
O3 Dy2 O1 68.20(17) . 3_565
O3 Dy2 O7 133.42(17) . .
O3 Dy2 O8 77.75(17) . .
O3 Dy2 O10 70.80(18) . .
O3 Dy2 N3 64.73(19) . .
O1 Dy2 Dy1 34.66(11) 3_565 .
O1 Dy2 O7 83.33(18) 3_565 .
O1 Dy2 O10 85.18(19) 3_565 .
O1 Dy2 N3 132.19(18) 3_565 .
O7 Dy2 Dy1 108.01(12) . .
O7 Dy2 O10 70.76(18) . .
O7 Dy2 N3 124.69(19) . .
O8 Dy2 Dy1 95.61(14) . .
O8 Dy2 O1 106.35(19) . 3_565
O8 Dy2 O7 147.65(18) . .
O8 Dy2 O10 139.51(18) . .
O8 Dy2 N3 71.56(19) . .
O10 Dy2 Dy1 71.82(14) . .
O10 Dy2 N3 72.27(19) . .
O9 Dy2 Dy1 112.32(15) . .
O9 Dy2 O3 131.6(2) . .
O9 Dy2 O1 83.62(18) . 3_565
O9 Dy2 O7 77.17(19) . .
O9 Dy2 O8 73.48(18) . .
O9 Dy2 O10 147.01(19) . .
O9 Dy2 O6 80.1(2) . .
O9 Dy2 N3 135.61(19) . .
O6 Dy2 Dy1 167.60(15) . .
O6 Dy2 O3 137.15(18) . .
O6 Dy2 O1 154.00(18) . 3_565
O6 Dy2 O7 73.41(19) . .
O6 Dy2 O8 88.3(2) . .
O6 Dy2 O10 97.7(2) . .
O6 Dy2 N3 72.4(2) . .
N3 Dy2 Dy1 97.59(14) . .
Dy2 O3 Dy1 112.85(19) . .
C8 O3 Dy1 119.2(4) . .
C8 O3 Dy2 127.0(5) . .
Dy2 O1 Dy1 110.70(19) 3_565 3_565
C1 O1 Dy1 114.3(4) . 3_565
C1 O1 Dy2 132.5(4) . 3_565
C22 O7 Dy2 131.3(5) . .
C25 O8 Dy2 134.8(5) . .
C15 O4 Dy1 134.4(5) . .
C29 O10 Dy2 132.0(5) . .
C27 O9 Dy2 135.8(5) . .
C20 O6 Dy2 133.3(5) . .
C30 O11 Dy1 131.5(5) . .
C17 O5 Dy1 132.1(5) . .
Dy1 O2 Dy1 109.02(18) 3_565 .
C6 O2 Dy1 117.1(5) . 3_565
C6 O2 Dy1 130.3(5) . .
C31 O12 Dy1 126.6(5) . .
N2 N1 Dy1 118.5(4) . .
C7 N1 Dy1 129.4(5) . .
C7 N1 N2 111.5(6) . .
C9 N3 Dy2 115.4(5) . .
C9 N3 C13 117.4(7) . .
C13 N3 Dy2 127.1(6) . .
C8 N2 N1 109.9(6) . .
O3 C8 C9 116.6(6) . .
N2 C8 O3 125.5(7) . .
N2 C8 C9 117.9(7) . .
N3 C9 C8 116.1(6) . .
N3 C9 C10 122.3(8) . .
C10 C9 C8 121.6(7) . .
C4 C5 C7 115.9(7) . .
C6 C5 C4 119.8(7) . .
C6 C5 C7 124.3(7) . .
O6 C20 C19 115.9(8) . .
O6 C20 C21 123.9(8) . .
C21 C20 C19 120.2(8) . .
O7 C22 C23 115.3(7) . .
O7 C22 C21 124.9(7) . .
C21 C22 C23 119.8(7) . .
C3 C4 C5 120.9(8) . .
C11 C12 C13 119.6(8) . .
O1 C1 C2 121.4(8) . .
O1 C1 C6 119.2(6) . .
C2 C1 C6 119.4(7) . .
O4 C15 C14 115.0(8) . .
O4 C15 C16 124.8(8) . .
C16 C15 C14 120.2(8) . .
C10 C11 C12 118.3(8) . .
C3 C2 C1 121.2(8) . .
N3 C13 C12 122.9(9) . .
C22 C21 C20 125.9(8) . .
C15 C16 C17 124.0(8) . .
C11 C10 C9 119.4(8) . .
O5 C17 C18 115.8(8) . .
O5 C17 C16 125.2(8) . .
C16 C17 C18 119.1(7) . .
N1 C7 C5 127.0(7) . .
C4 C3 C2 120.2(7) . .
C25 C26 C27 122.8(8) . .
O2 C6 C5 123.4(7) . .
O2 C6 C1 118.0(7) . .
C5 C6 C1 118.5(6) . .
O8 C25 C24 116.8(7) . .
O8 C25 C26 125.6(8) . .
C26 C25 C24 117.6(7) . .
O9 C27 C28 116.0(8) . .
O9 C27 C26 125.2(8) . .
C26 C27 C28 118.9(8) . .

loop_
_geom_bond_atom_site_label_1
_geom_bond_atom_site_label_2
_geom_bond_distance
_geom_bond_site_symmetry_2
Dy1 Dy1 3.8543(8) 3_565
Dy1 Dy2 3.9086(6) .
Dy1 O3 2.366(5) .
Dy1 O1 2.376(5) 3_565
Dy1 O4 2.373(5) .
Dy1 O11 2.574(5) .
Dy1 O5 2.430(5) .
Dy1 O2 2.330(5) 3_565
Dy1 O2 2.403(5) .
Dy1 O12 2.509(5) .
Dy1 N1 2.475(6) .
Dy2 O3 2.325(5) .
Dy2 O1 2.375(5) 3_565
Dy2 O7 2.379(5) .
Dy2 O8 2.328(5) .
Dy2 O10 2.445(5) .
Dy2 O9 2.283(5) .
Dy2 O6 2.301(6) .
Dy2 N3 2.622(6) .
O3 C8 1.310(8) .
O1 C1 1.356(9) .
O7 C22 1.284(9) .
O8 C25 1.255(9) .
O4 C15 1.273(9) .
O10 C29 1.436(10) .
O9 C27 1.254(10) .
O6 C20 1.276(10) .
O11 C30 1.436(10) .
O5 C17 1.274(9) .
O2 C6 1.340(8) .
O12 C31 1.424(9) .
N1 N2 1.425(9) .
N1 C7 1.292(9) .
N3 C9 1.337(10) .
N3 C13 1.345(11) .
N2 C8 1.301(9) .
C18 C17 1.493(13) .
C14 C15 1.523(12) .
C8 C9 1.485(11) .
C23 C22 1.514(10) .
C9 C10 1.399(10) .
C24 C25 1.516(11) .
C28 C27 1.516(11) .
C5 C4 1.422(10) .
C5 C7 1.429(11) .
C5 C6 1.408(10) .
C20 C19 1.497(12) .
C20 C21 1.391(11) .
C22 C21 1.376(11) .
C4 C3 1.362(12) .
C12 C11 1.373(12) .
C12 C13 1.376(11) .
C1 C2 1.399(10) .
C1 C6 1.433(11) .
C15 C16 1.380(13) .
C11 C10 1.372(12) .
C2 C3 1.389(11) .
C16 C17 1.384(12) .
C26 C25 1.395(11) .
C26 C27 1.401(12) .
O13 C32 1.295(9) .

loop_
_geom_torsion_atom_site_label_1
_geom_torsion_atom_site_label_2
_geom_torsion_atom_site_label_3
_geom_torsion_atom_site_label_4
_geom_torsion
_geom_torsion_site_symmetry_1
Dy1 O3 C8 N2 -15.2(9) .
Dy1 O3 C8 C9 165.0(4) .
Dy1 O1 C1 C2 173.4(5) 3_565
Dy1 O1 C1 C6 -5.6(8) 3_565
Dy1 O4 C15 C14 158.8(6) .
Dy1 O4 C15 C16 -21.5(12) .
Dy1 O5 C17 C18 -159.8(5) .
Dy1 O5 C17 C16 21.7(11) .
Dy1 O2 C6 C5 -171.6(5) 3_565
Dy1 O2 C6 C5 32.3(9) .
Dy1 O2 C6 C1 5.9(8) 3_565
Dy1 O2 C6 C1 -150.2(5) .
Dy1 N1 N2 C8 13.1(7) .
Dy1 N1 C7 C5 -13.1(11) .
Dy2 O3 C8 N2 177.3(5) .
Dy2 O3 C8 C9 -2.5(8) .
Dy2 O1 C1 C2 -26.3(10) 3_565
Dy2 O1 C1 C6 154.7(5) 3_565
Dy2 O7 C22 C23 -168.8(5) .
Dy2 O7 C22 C21 12.5(12) .
Dy2 O8 C25 C24 175.6(6) .
Dy2 O8 C25 C26 -1.6(14) .
Dy2 O9 C27 C28 -165.7(6) .
Dy2 O9 C27 C26 15.4(14) .
Dy2 O6 C20 C19 156.5(7) .
Dy2 O6 C20 C21 -23.9(14) .
Dy2 N3 C9 C8 4.7(8) .
Dy2 N3 C9 C10 -176.1(5) .
Dy2 N3 C13 C12 177.1(6) .
O3 C8 C9 N3 -2.0(9) .
O3 C8 C9 C10 178.8(6) .
O1 C1 C2 C3 179.3(7) .
O1 C1 C6 O2 0.0(10) .
O1 C1 C6 C5 177.6(6) .
O7 C22 C21 C20 7.9(15) .
O4 C15 C16 C17 -6.5(13) .
O6 C20 C21 C22 -3.0(15) .
N1 N2 C8 O3 0.9(10) .
N1 N2 C8 C9 -179.4(6) .
N3 C9 C10 C11 -2.3(11) .
N2 N1 C7 C5 176.4(7) .
N2 C8 C9 N3 178.2(6) .
N2 C8 C9 C10 -1.0(10) .
C14 C15 C16 C17 173.2(8) .
C8 C9 C10 C11 176.9(7) .
C23 C22 C21 C20 -170.7(8) .
C9 N3 C13 C12 0.0(12) .
C5 C4 C3 C2 -0.9(12) .
C4 C5 C7 N1 169.8(7) .
C4 C5 C6 O2 -179.2(6) .
C4 C5 C6 C1 3.2(10) .
C19 C20 C21 C22 176.6(9) .
C12 C11 C10 C9 1.7(12) .
C1 C2 C3 C4 2.9(12) .
C15 C16 C17 O5 5.7(13) .
C15 C16 C17 C18 -172.8(8) .
C11 C12 C13 N3 -0.5(13) .
C2 C1 C6 O2 -179.0(6) .
C2 C1 C6 C5 -1.4(10) .
C13 N3 C9 C8 -177.8(6) .
C13 N3 C9 C10 1.4(11) .
C13 C12 C11 C10 -0.4(12) .
C7 N1 N2 C8 -175.3(6) .
C7 C5 C4 C3 174.1(7) .
C7 C5 C6 O2 4.8(11) .
C7 C5 C6 C1 -172.7(7) .
C6 C5 C4 C3 -2.1(11) .
C6 C5 C7 N1 -14.1(12) .
C6 C1 C2 C3 -1.7(11) .
C25 C26 C27 O9 1.4(14) .
C25 C26 C27 C28 -177.5(8) .
C27 C26 C25 O8 -7.9(14) .
C27 C26 C25 C24 174.9(8) .
